data_7004083
loop_
_publ_author_name
'Healy, Peter C.'
'Loughrey, Bradley T.'
'Bowmaker, Graham A.'
'Hanna, John V.'

_publ_section_title
;
 Structural, 197Au M\"ossbauer and solid state 31P CP/MAS NMR studies
 on bis (cis-bis(diphenylphosphino)ethylene) gold(i) complexes
 [Au(dppey)2]X for X = PF6, I
;
_journal_issue 28
_journal_name_full 'Dalton Transactions'
_journal_page_first 3723
_journal_page_last 3728
_journal_paper_doi 10.1039/b802496k
_journal_year 2008
_chemical_compound_source 'see text'
_chemical_formula_moiety 'C52 H44 Au P4, I'
_chemical_formula_sum 'C52 H44 Au I P4'
_chemical_formula_weight 1116.62
_chemical_name_common 'bis(cis-bis(diphenylphosphino)ethene)gold(i) iodide'
_chemical_name_systematic
;
bis(cis-bis(diphenylphosphino)ethene)gold(I) iodide
;
_space_group_IT_number 14
_symmetry_cell_setting monoclinic
_symmetry_Int_Tables_number 14
_symmetry_space_group_name_Hall '-P 2yn'
_symmetry_space_group_name_H-M 'P 1 21/n 1'
_atom_sites_solution_hydrogens geom
_atom_sites_solution_primary direct
_atom_sites_solution_secondary difmap
_cell_angle_alpha 90
_cell_angle_beta 96.79(3)
_cell_angle_gamma 90
_cell_formula_units_Z 4
_cell_length_a 18.854(8)
_cell_length_b 19.537(4)
_cell_length_c 12.569(4)
_cell_measurement_reflns_used 25
_cell_measurement_temperature 295(1)
_cell_measurement_theta_max 15.2
_cell_measurement_theta_min 12.5
_cell_volume 4597(3)
_computing_cell_refinement 'MSC/AFC7 Diffractometer Control (MSC, 1999)'
_computing_data_collection 'MSC/AFC7 Diffractometer Control (MSC, 1999)'
_computing_data_reduction 'teXsan for Windows (MSC, 2001)'
_computing_molecular_graphics 'ORTEP3 (Farrugia, 1997)'
_computing_publication_material 'teXsan for Windows (MSC, 2001); PLATON (Spek, 2003)'
_computing_structure_refinement 'teXsan for Windows (MSC, 2001); SHELXL-97 (Sheldrick, 1997)'
_computing_structure_solution 'teXsan for Windows (MSC, 2001)'
_diffrn_ambient_temperature 295(1)
_diffrn_measured_fraction_theta_full 0.998
_diffrn_measured_fraction_theta_max 0.998
_diffrn_measurement_device 'Rigaku AFC7R'
_diffrn_measurement_method \w-2\q
_diffrn_radiation_detector 'scintillation counter'
_diffrn_radiation_monochromator graphite
_diffrn_radiation_source 'Rigaku rotating anode'
_diffrn_radiation_type 'Mo K\a'
_diffrn_radiation_wavelength 0.71069
_diffrn_reflns_av_R_equivalents 0.0366
_diffrn_reflns_av_sigmaI/netI 0.1093
_diffrn_reflns_limit_h_max 22
_diffrn_reflns_limit_h_min -11
_diffrn_reflns_limit_k_max 11
_diffrn_reflns_limit_k_min -23
_diffrn_reflns_limit_l_max 14
_diffrn_reflns_limit_l_min -14
_diffrn_reflns_number 10074
_diffrn_reflns_reduction_process
;
;
_diffrn_reflns_theta_full 25.01
_diffrn_reflns_theta_max 25.01
_diffrn_reflns_theta_min 2.65
_diffrn_standards_decay_% 3.05
_diffrn_standards_interval_count 150
_diffrn_standards_number 3
_exptl_absorpt_coefficient_mu 4.046
_exptl_absorpt_correction_T_max 0.498
_exptl_absorpt_correction_T_min 0.377
_exptl_absorpt_correction_type psi-scan
_exptl_absorpt_process_details
;
(North,Phillips & Matthews, 1968)
;
_exptl_crystal_colour 'pale yellow'
_exptl_crystal_density_diffrn 1.613
_exptl_crystal_density_method 'not measured'
_exptl_crystal_description plate
_exptl_crystal_F_000 2192
_exptl_crystal_size_max 0.300
_exptl_crystal_size_mid 0.300
_exptl_crystal_size_min 0.200
_refine_diff_density_max 1.165
_refine_diff_density_min -0.637
_refine_diff_density_rms 0.135
_refine_ls_extinction_method none
_refine_ls_goodness_of_fit_ref 0.982
_refine_ls_hydrogen_treatment constr
_refine_ls_matrix_type full
_refine_ls_number_parameters 523
_refine_ls_number_reflns 8094
_refine_ls_number_restraints 0
_refine_ls_restrained_S_all 0.982
_refine_ls_R_factor_all 0.1180
_refine_ls_R_factor_gt 0.0437
_refine_ls_shift/su_max 0.001
_refine_ls_shift/su_mean 0.000
_refine_ls_structure_factor_coef Fsqd
_refine_ls_weighting_details 'calc w=1/[\s^2^(Fo^2^)+(0.0348P)^2^] where P=(Fo^2^+2Fc^2^)/3'
_refine_ls_weighting_scheme calc
_refine_ls_wR_factor_gt 0.0886
_refine_ls_wR_factor_ref 0.1086
_reflns_number_gt 4734
_reflns_number_total 8094
_reflns_threshold_expression I>2\s(I)
_cod_data_source_file b802496k.txt
_cod_data_source_block 928ph58_H912_[Au(dppey)2]I
_cod_depositor_comments
;
The following automatic conversions were performed:
'_symmetry_cell_setting' value 'Monoclinic' changed to 'monoclinic'
according to '/home/saulius/struct/CIF-dictionaries/cif_core.dic'
dictionary named 'cif_core.dic' version 2.4.1 from 2010-06-29.

Automatic conversion script
Id: cif_fix_enum 1527 2010-12-29 10:47:43Z saulius 
;
_cod_original_sg_symbol_H-M 'P 21/n'
_cod_database_code 7004083

loop_
_symmetry_equiv_pos_site_id
_symmetry_equiv_pos_as_xyz
1 x,y,z
2 1/2-x,1/2+y,1/2-z
3 -x,-y,-z
4 1/2+x,1/2-y,1/2+z

loop_
_atom_site_aniso_label
_atom_site_aniso_U_11
_atom_site_aniso_U_22
_atom_site_aniso_U_33
_atom_site_aniso_U_23
_atom_site_aniso_U_13
_atom_site_aniso_U_12
Au1 0.0460(2) 0.0370(2) 0.0373(2) -0.0051(2) 0.0060(1) -0.0020(2)
P1 0.0457(15) 0.0370(14) 0.0580(15) -0.0017(11) 0.0089(12) 0.0049(11)
P2 0.0434(14) 0.0482(15) 0.0426(13) -0.0067(11) 0.0012(11) -0.0046(12)
P3 0.0415(13) 0.0387(13) 0.0373(12) -0.0038(10) 0.0074(10) -0.0008(11)
P4 0.0453(14) 0.0391(13) 0.0336(12) 0.0020(10) 0.0046(10) -0.0036(11)
C11 0.059(7) 0.040(6) 0.085(8) -0.023(5) 0.014(6) 0.002(5)
C21 0.062(6) 0.053(6) 0.056(6) -0.026(5) 0.010(5) -0.010(5)
C31 0.053(6) 0.033(5) 0.043(5) -0.007(4) 0.002(4) 0.004(4)
C41 0.049(5) 0.035(5) 0.037(5) 0.001(4) 0.003(4) -0.002(4)
C111 0.041(5) 0.040(6) 0.088(7) 0.016(6) 0.014(5) 0.013(5)
C112 0.080(8) 0.056(7) 0.067(7) 0.011(6) -0.008(6) 0.007(6)
C113 0.101(11) 0.112(12) 0.118(12) 0.048(10) -0.030(9) -0.012(9)
C114 0.072(10) 0.117(14) 0.21(2) 0.100(15) -0.008(12) 0.014(9)
C115 0.182(18) 0.110(13) 0.24(2) 0.090(15) 0.111(17) 0.095(12)
C116 0.141(13) 0.098(11) 0.160(14) 0.051(10) 0.078(11) 0.063(10)
C121 0.053(6) 0.045(6) 0.068(7) 0.005(5) 0.014(5) 0.002(5)
C122 0.051(7) 0.074(8) 0.081(8) -0.005(6) 0.016(6) 0.009(6)
C123 0.054(7) 0.082(9) 0.114(10) 0.008(8) 0.016(7) 0.005(6)
C124 0.092(10) 0.123(12) 0.104(11) 0.005(9) 0.058(9) -0.020(9)
C125 0.136(14) 0.205(18) 0.074(9) -0.011(10) 0.046(9) -0.056(13)
C126 0.111(11) 0.140(12) 0.071(8) 0.001(8) 0.035(8) -0.038(10)
C211 0.045(5) 0.066(7) 0.038(5) -0.004(5) -0.002(4) -0.005(5)
C212 0.067(7) 0.066(7) 0.048(6) -0.002(5) -0.012(5) -0.012(6)
C213 0.092(8) 0.041(6) 0.075(8) 0.009(5) 0.005(6) -0.015(6)
C214 0.086(8) 0.073(8) 0.050(6) 0.013(6) 0.005(6) -0.012(7)
C215 0.111(10) 0.087(9) 0.051(7) 0.012(6) -0.027(6) -0.029(8)
C216 0.129(10) 0.059(7) 0.047(6) 0.006(5) -0.020(6) -0.043(7)
C221 0.044(5) 0.050(6) 0.043(5) -0.003(4) 0.010(4) -0.004(5)
C222 0.062(7) 0.059(7) 0.064(7) 0.003(5) 0.009(5) -0.010(6)
C223 0.071(7) 0.073(8) 0.071(7) 0.015(6) 0.020(6) -0.012(7)
C224 0.061(8) 0.100(10) 0.094(9) -0.002(7) 0.031(7) -0.027(7)
C225 0.049(7) 0.105(11) 0.115(10) 0.006(8) 0.009(7) -0.010(7)
C226 0.057(7) 0.071(8) 0.077(7) 0.013(6) 0.007(6) 0.000(6)
C311 0.059(6) 0.055(6) 0.047(6) 0.006(5) 0.001(5) -0.001(5)
C312 0.073(9) 0.181(14) 0.086(9) -0.050(9) -0.019(7) 0.060(9)
C313 0.073(10) 0.176(16) 0.129(14) -0.073(12) -0.040(9) 0.047(10)
C314 0.048(8) 0.159(16) 0.186(19) 0.005(15) -0.004(11) 0.011(9)
C315 0.048(8) 0.33(3) 0.136(14) 0.053(16) 0.035(9) 0.032(13)
C316 0.064(9) 0.244(19) 0.073(9) 0.031(10) 0.017(7) 0.032(10)
C321 0.038(5) 0.051(6) 0.028(4) 0.002(4) -0.002(4) 0.003(4)
C322 0.095(8) 0.056(7) 0.041(6) -0.005(5) 0.009(5) -0.007(6)
C323 0.113(10) 0.060(7) 0.065(8) 0.011(6) 0.012(7) 0.001(7)
C324 0.071(8) 0.102(10) 0.057(7) 0.027(7) 0.015(6) 0.011(7)
C325 0.062(7) 0.096(9) 0.046(6) -0.006(6) -0.013(5) -0.008(6)
C326 0.057(6) 0.052(6) 0.047(6) -0.001(5) 0.001(5) 0.001(5)
C411 0.052(6) 0.030(5) 0.043(5) -0.003(4) 0.002(4) -0.001(4)
C412 0.055(6) 0.090(8) 0.046(6) 0.006(5) -0.003(5) -0.003(6)
C413 0.075(8) 0.122(11) 0.052(7) 0.020(7) -0.015(6) 0.000(8)
C414 0.051(7) 0.100(10) 0.070(8) -0.012(7) -0.004(6) 0.008(7)
C415 0.050(7) 0.101(9) 0.067(7) 0.003(7) 0.002(6) -0.018(6)
C416 0.058(6) 0.064(7) 0.054(6) 0.000(5) -0.004(5) -0.018(5)
C421 0.045(6) 0.051(6) 0.049(6) 0.014(5) -0.003(5) -0.012(5)
C422 0.074(7) 0.068(7) 0.039(6) 0.007(5) 0.011(5) -0.006(6)
C423 0.092(9) 0.120(11) 0.037(6) 0.008(6) 0.020(6) -0.028(8)
C424 0.113(12) 0.091(10) 0.064(8) 0.036(7) -0.028(8) -0.023(9)
C425 0.077(8) 0.064(8) 0.086(9) 0.024(7) -0.016(7) -0.004(7)
C426 0.059(6) 0.065(7) 0.044(6) 0.010(5) 0.006(5) -0.004(5)
I1 0.0701(5) 0.0552(4) 0.0498(4) 0.0010(3) 0.0046(3) -0.0053(3)

loop_
_atom_site_label
_atom_site_type_symbol
_atom_site_thermal_displace_type
_atom_site_fract_x
_atom_site_fract_y
_atom_site_fract_z
_atom_site_occupancy
_atom_site_U_iso_or_equiv
_atom_site_calc_flag
_atom_site_refinement_flags
Au1 Au Uani 0.77230(2) 0.83316(2) 0.25376(3) 1.000 0.0400(1) . .
P1 P Uani 0.84491(12) 0.73762(12) 0.21746(19) 1.000 0.0467(8) . .
P2 P Uani 0.68896(12) 0.79050(12) 0.10946(18) 1.000 0.0450(8) . .
P3 P Uani 0.72438(12) 0.88134(11) 0.40388(17) 1.000 0.0390(7) . .
P4 P Uani 0.83972(12) 0.93890(11) 0.25322(17) 1.000 0.0393(8) . .
C11 C Uani 0.7934(5) 0.6929(5) 0.1084(8) 1.000 0.061(4) . .
C21 C Uani 0.7314(5) 0.7149(5) 0.0628(7) 1.000 0.057(3) . .
C31 C Uani 0.7529(4) 0.9704(4) 0.4068(6) 1.000 0.043(3) . .
C41 C Uani 0.7968(4) 0.9941(4) 0.3416(6) 1.000 0.041(3) . .
C111 C Uani 0.8747(5) 0.6700(5) 0.3113(9) 1.000 0.056(3) . .
C112 C Uani 0.8621(6) 0.6750(5) 0.4138(8) 1.000 0.069(4) . .
C113 C Uani 0.8827(8) 0.6236(8) 0.4890(11) 1.000 0.114(7) . .
C114 C Uani 0.9200(8) 0.5695(9) 0.4588(18) 1.000 0.135(9) . .
C115 C Uani 0.9339(10) 0.5633(9) 0.3553(18) 1.000 0.171(10) . .
C116 C Uani 0.9102(8) 0.6129(7) 0.2806(12) 1.000 0.128(7) . .
C121 C Uani 0.9255(5) 0.7592(5) 0.1573(8) 1.000 0.055(4) . .
C122 C Uani 0.9834(5) 0.7843(5) 0.2209(8) 1.000 0.068(4) . .
C123 C Uani 1.0443(6) 0.8044(6) 0.1757(11) 1.000 0.083(5) . .
C124 C Uani 1.0453(7) 0.7991(7) 0.0701(12) 1.000 0.103(6) . .
C125 C Uani 0.9882(9) 0.7745(9) 0.0060(11) 1.000 0.136(8) . .
C126 C Uani 0.9269(7) 0.7534(7) 0.0491(10) 1.000 0.105(6) . .
C211 C Uani 0.6622(4) 0.8395(5) -0.0121(6) 1.000 0.050(3) . .
C212 C Uani 0.6843(5) 0.9062(5) -0.0147(7) 1.000 0.062(4) . .
C213 C Uani 0.6681(6) 0.9453(5) -0.1074(9) 1.000 0.070(4) . .
C214 C Uani 0.6316(6) 0.9173(6) -0.1971(8) 1.000 0.070(4) . .
C215 C Uani 0.6099(6) 0.8511(6) -0.1940(8) 1.000 0.086(5) . .
C216 C Uani 0.6266(6) 0.8105(5) -0.1034(8) 1.000 0.081(5) . .
C221 C Uani 0.6085(4) 0.7517(5) 0.1476(6) 1.000 0.045(3) . .
C222 C Uani 0.6167(5) 0.6996(5) 0.2235(8) 1.000 0.062(4) . .
C223 C Uani 0.5588(6) 0.6680(5) 0.2611(8) 1.000 0.071(4) . .
C224 C Uani 0.4914(6) 0.6874(7) 0.2213(10) 1.000 0.083(5) . .
C225 C Uani 0.4820(6) 0.7381(7) 0.1471(11) 1.000 0.090(5) . .
C226 C Uani 0.5397(5) 0.7709(5) 0.1082(8) 1.000 0.068(4) . .
C311 C Uani 0.6281(5) 0.8916(5) 0.4018(8) 1.000 0.054(3) . .
C312 C Uani 0.5851(6) 0.8932(7) 0.3103(10) 1.000 0.116(6) . .
C313 C Uani 0.5103(8) 0.9021(9) 0.3080(13) 1.000 0.130(8) . .
C314 C Uani 0.4843(7) 0.9110(9) 0.3999(17) 1.000 0.132(9) . .
C315 C Uani 0.5259(8) 0.9094(11) 0.4910(14) 1.000 0.169(11) . .
C316 C Uani 0.5990(6) 0.9011(9) 0.4931(10) 1.000 0.126(8) . .
C321 C Uani 0.7513(4) 0.8499(4) 0.5366(6) 1.000 0.040(3) . .
C322 C Uani 0.7413(6) 0.7809(5) 0.5569(7) 1.000 0.064(4) . .
C323 C Uani 0.7587(6) 0.7530(6) 0.6556(9) 1.000 0.079(5) . .
C324 C Uani 0.7874(6) 0.7934(7) 0.7381(8) 1.000 0.076(5) . .
C325 C Uani 0.7986(5) 0.8608(6) 0.7219(8) 1.000 0.070(4) . .
C326 C Uani 0.7809(5) 0.8894(5) 0.6212(7) 1.000 0.052(3) . .
C411 C Uani 0.9312(5) 0.9405(4) 0.3191(7) 1.000 0.042(3) . .
C412 C Uani 0.9467(5) 0.9025(5) 0.4144(7) 1.000 0.064(4) . .
C413 C Uani 1.0163(6) 0.9022(6) 0.4651(8) 1.000 0.085(5) . .
C414 C Uani 1.0696(5) 0.9368(6) 0.4245(9) 1.000 0.075(5) . .
C415 C Uani 1.0553(5) 0.9738(6) 0.3340(8) 1.000 0.073(4) . .
C416 C Uani 0.9857(5) 0.9769(5) 0.2806(7) 1.000 0.060(4) . .
C421 C Uani 0.8435(5) 0.9854(5) 0.1305(7) 1.000 0.049(3) . .
C422 C Uani 0.8843(5) 0.9574(5) 0.0571(7) 1.000 0.060(4) . .
C423 C Uani 0.8869(6) 0.9908(7) -0.0417(8) 1.000 0.082(5) . .
C424 C Uani 0.8466(8) 1.0457(7) -0.0681(9) 1.000 0.092(6) . .
C425 C Uani 0.8049(6) 1.0731(6) 0.0035(10) 1.000 0.078(5) . .
C426 C Uani 0.8030(5) 1.0425(5) 0.1016(7) 1.000 0.056(4) . .
I1 I Uani 0.77151(4) 0.58880(3) -0.16026(5) 1.000 0.0586(3) . .
H11 H Uiso 0.81220 0.65160 0.08300 1.000 0.0730 . .
H21 H Uiso 0.70810 0.69040 0.00350 1.000 0.0690 . .
H31 H Uiso 0.73570 1.00060 0.45720 1.000 0.0520 . .
H41 H Uiso 0.80620 1.04200 0.34070 1.000 0.0490 . .
H112 H Uiso 0.83890 0.71480 0.43610 1.000 0.0830 . .
H113 H Uiso 0.87030 0.62670 0.56020 1.000 0.1370 . .
H114 H Uiso 0.93690 0.53550 0.51000 1.000 0.1610 . .
H115 H Uiso 0.95990 0.52470 0.33420 1.000 0.2050 . .
H116 H Uiso 0.91820 0.60760 0.20730 1.000 0.1530 . .
H122 H Uiso 0.98200 0.78810 0.29630 1.000 0.0820 . .
H123 H Uiso 1.08490 0.82160 0.22020 1.000 0.1000 . .
H124 H Uiso 1.08710 0.81290 0.03940 1.000 0.1220 . .
H125 H Uiso 0.99010 0.77150 -0.06940 1.000 0.1620 . .
H126 H Uiso 0.88700 0.73570 0.00400 1.000 0.1280 . .
H212 H Uiso 0.71050 0.92590 0.04690 1.000 0.0740 . .
H213 H Uiso 0.68250 0.99200 -0.10800 1.000 0.0830 . .
H214 H Uiso 0.62180 0.94350 -0.26110 1.000 0.0830 . .
H215 H Uiso 0.58200 0.83200 -0.25490 1.000 0.1030 . .
H216 H Uiso 0.61420 0.76330 -0.10430 1.000 0.0970 . .
H222 H Uiso 0.66370 0.68530 0.25050 1.000 0.0740 . .
H223 H Uiso 0.56600 0.63300 0.31410 1.000 0.0850 . .
H224 H Uiso 0.45120 0.66560 0.24540 1.000 0.1000 . .
H225 H Uiso 0.43470 0.75160 0.12070 1.000 0.1080 . .
H226 H Uiso 0.53170 0.80600 0.05550 1.000 0.0820 . .
H312 H Uiso 0.60500 0.88830 0.24450 1.000 0.1390 . .
H313 H Uiso 0.47970 0.90210 0.24200 1.000 0.1570 . .
H314 H Uiso 0.43440 0.91860 0.40080 1.000 0.1580 . .
H315 H Uiso 0.50570 0.91350 0.55670 1.000 0.2020 . .
H316 H Uiso 0.62930 0.90210 0.55990 1.000 0.1490 . .
H322 H Uiso 0.72180 0.75190 0.49940 1.000 0.0760 . .
H323 H Uiso 0.75030 0.70560 0.66770 1.000 0.0960 . .
H324 H Uiso 0.80010 0.77410 0.80720 1.000 0.0910 . .
H325 H Uiso 0.81860 0.88860 0.78000 1.000 0.0830 . .
H326 H Uiso 0.78940 0.93680 0.61030 1.000 0.0630 . .
H412 H Uiso 0.91030 0.87720 0.44330 1.000 0.0770 . .
H413 H Uiso 1.02690 0.87690 0.52960 1.000 0.1010 . .
H414 H Uiso 1.11690 0.93550 0.46050 1.000 0.0890 . .
H415 H Uiso 1.09300 0.99780 0.30550 1.000 0.0880 . .
H416 H Uiso 0.97580 1.00420 0.21780 1.000 0.0720 . .
H422 H Uiso 0.91060 0.91600 0.07290 1.000 0.0730 . .
H423 H Uiso 0.91790 0.97420 -0.09080 1.000 0.0970 . .
H424 H Uiso 0.84630 1.06600 -0.13680 1.000 0.1100 . .
H425 H Uiso 0.77730 1.11340 -0.01440 1.000 0.0940 . .
H426 H Uiso 0.77310 1.06100 0.15050 1.000 0.0680 . .

loop_
_atom_type_symbol
_atom_type_description
_atom_type_scat_dispersion_real
_atom_type_scat_dispersion_imag
_atom_type_scat_source
P P 0.1023 0.0942 'International Tables Vol C Tables 4.2.6.8 and 6.1.1.4'
I I -0.4742 1.8119 'International Tables Vol C Tables 4.2.6.8 and 6.1.1.4'
Au Au -2.0133 8.8022 'International Tables Vol C Tables 4.2.6.8 and 6.1.1.4'
H H 0.0000 0.0000 'International Tables Vol C Tables 4.2.6.8 and 6.1.1.4'
C C 0.0033 0.0016 'International Tables Vol C Tables 4.2.6.8 and 6.1.1.4'

loop_
_geom_angle_atom_site_label_1
_geom_angle_atom_site_label_2
_geom_angle_atom_site_label_3
_geom_angle
_geom_angle_site_symmetry_1
_geom_angle_site_symmetry_2
_geom_angle_site_symmetry_3
_geom_angle_publ_flag
P1 Au1 P2 85.60(9) . . . yes
P1 Au1 P3 137.71(8) . . . yes
P1 Au1 P4 110.63(8) . . . yes
P2 Au1 P3 117.37(8) . . . yes
P2 Au1 P4 126.09(8) . . . yes
P3 Au1 P4 85.04(8) . . . yes
Au1 P1 C11 104.7(3) . . . yes
Au1 P1 C111 125.8(4) . . . yes
Au1 P1 C121 115.0(3) . . . yes
C11 P1 C111 103.8(5) . . . yes
C11 P1 C121 101.3(5) . . . yes
C111 P1 C121 103.2(4) . . . yes
Au1 P2 C21 104.6(3) . . . yes
Au1 P2 C211 122.8(3) . . . yes
Au1 P2 C221 116.0(3) . . . yes
C21 P2 C211 104.3(4) . . . yes
C21 P2 C221 99.2(4) . . . yes
C211 P2 C221 106.5(4) . . . yes
Au1 P3 C31 104.8(3) . . . yes
Au1 P3 C311 120.2(3) . . . yes
Au1 P3 C321 120.6(3) . . . yes
C31 P3 C311 100.7(4) . . . yes
C31 P3 C321 105.0(4) . . . yes
C311 P3 C321 102.9(4) . . . yes
Au1 P4 C41 103.5(3) . . . yes
Au1 P4 C411 118.8(3) . . . yes
Au1 P4 C421 120.4(3) . . . yes
C41 P4 C411 100.3(4) . . . yes
C41 P4 C421 107.0(4) . . . yes
C411 P4 C421 104.5(4) . . . yes
P1 C11 C21 122.9(8) . . . yes
P2 C21 C11 122.1(7) . . . yes
P3 C31 C41 122.0(6) . . . yes
P4 C41 C31 122.2(6) . . . yes
P1 C111 C112 119.7(8) . . . yes
P1 C111 C116 122.0(9) . . . yes
C112 C111 C116 118.3(11) . . . no
C21 C11 H11 119.00 . . . no
P1 C11 H11 118.00 . . . no
C111 C112 C113 121.9(10) . . . no
C112 C113 C114 118.9(14) . . . no
C113 C114 C115 120.3(17) . . . no
C114 C115 C116 120.1(16) . . . no
C111 C116 C115 120.3(14) . . . no
C122 C121 C126 120.2(10) . . . no
P1 C121 C122 119.2(8) . . . yes
P1 C121 C126 120.5(8) . . . yes
P2 C21 H21 119.00 . . . no
C11 C21 H21 119.00 . . . no
C121 C122 C123 120.1(10) . . . no
C122 C123 C124 119.5(11) . . . no
C123 C124 C125 121.1(13) . . . no
C124 C125 C126 120.7(13) . . . no
C121 C126 C125 118.4(12) . . . no
C41 C31 H31 119.00 . . . no
P3 C31 H31 119.00 . . . no
P4 C41 H41 119.00 . . . no
C31 C41 H41 119.00 . . . no
P2 C211 C212 117.7(6) . . . yes
P2 C211 C216 122.7(7) . . . yes
C212 C211 C216 119.3(8) . . . no
C113 C112 H112 119.00 . . . no
C211 C212 C213 120.2(8) . . . no
C111 C112 H112 119.00 . . . no
C114 C113 H113 121.00 . . . no
C112 C113 H113 121.00 . . . no
C212 C213 C214 120.6(9) . . . no
C113 C114 H114 120.00 . . . no
C115 C114 H114 120.00 . . . no
C213 C214 C215 118.8(10) . . . no
C114 C115 H115 120.00 . . . no
C214 C215 C216 121.7(10) . . . no
C116 C115 H115 120.00 . . . no
C111 C116 H116 120.00 . . . no
C115 C116 H116 120.00 . . . no
C211 C216 C215 119.1(9) . . . no
P2 C221 C222 117.3(6) . . . yes
P2 C221 C226 124.8(7) . . . yes
C222 C221 C226 117.8(8) . . . no
C121 C122 H122 120.00 . . . no
C221 C222 C223 122.1(9) . . . no
C123 C122 H122 120.00 . . . no
C124 C123 H123 120.00 . . . no
C122 C123 H123 120.00 . . . no
C222 C223 C224 119.3(10) . . . no
C223 C224 C225 119.7(11) . . . no
C123 C124 H124 119.00 . . . no
C125 C124 H124 120.00 . . . no
C124 C125 H125 119.00 . . . no
C224 C225 C226 122.0(11) . . . no
C126 C125 H125 120.00 . . . no
C221 C226 C225 119.0(9) . . . no
C125 C126 H126 121.00 . . . no
C121 C126 H126 121.00 . . . no
P3 C311 C312 121.4(8) . . . yes
P3 C311 C316 120.7(8) . . . yes
C312 C311 C316 117.9(10) . . . no
C311 C312 C313 121.7(12) . . . no
C211 C212 H212 120.00 . . . no
C213 C212 H212 120.00 . . . no
C212 C213 H213 120.00 . . . no
C312 C313 C314 118.1(14) . . . no
C214 C213 H213 120.00 . . . no
C313 C314 C315 121.1(14) . . . no
C215 C214 H214 120.00 . . . no
C213 C214 H214 121.00 . . . no
C314 C315 C316 120.8(15) . . . no
C216 C215 H215 119.00 . . . no
C214 C215 H215 119.00 . . . no
C215 C216 H216 121.00 . . . no
C211 C216 H216 120.00 . . . no
C311 C316 C315 120.4(12) . . . no
P3 C321 C326 124.8(6) . . . yes
P3 C321 C322 118.3(6) . . . yes
C322 C321 C326 117.0(8) . . . no
C321 C322 C323 122.2(9) . . . no
C223 C222 H222 119.00 . . . no
C221 C222 H222 119.00 . . . no
C224 C223 H223 120.00 . . . no
C322 C323 C324 119.6(11) . . . no
C222 C223 H223 120.00 . . . no
C225 C224 H224 120.00 . . . no
C223 C224 H224 120.00 . . . no
C323 C324 C325 120.3(10) . . . no
C224 C225 H225 119.00 . . . no
C226 C225 H225 119.00 . . . no
C324 C325 C326 120.3(10) . . . no
C225 C226 H226 120.00 . . . no
C321 C326 C325 120.7(9) . . . no
C221 C226 H226 121.00 . . . no
C412 C411 C416 118.7(9) . . . no
P4 C411 C412 117.8(7) . . . yes
P4 C411 C416 123.5(7) . . . yes
C313 C312 H312 119.00 . . . no
C311 C312 H312 119.00 . . . no
C411 C412 C413 118.8(9) . . . no
C314 C313 H313 121.00 . . . no
C312 C313 H313 121.00 . . . no
C412 C413 C414 121.7(10) . . . no
C313 C314 H314 120.00 . . . no
C413 C414 C415 120.0(9) . . . no
C315 C314 H314 119.00 . . . no
C316 C315 H315 119.00 . . . no
C314 C315 H315 120.00 . . . no
C414 C415 C416 120.6(9) . . . no
C315 C316 H316 120.00 . . . no
C411 C416 C415 120.1(9) . . . no
C311 C316 H316 119.00 . . . no
P4 C421 C426 124.0(7) . . . yes
C422 C421 C426 118.7(8) . . . no
P4 C421 C422 117.0(7) . . . yes
C321 C322 H322 119.00 . . . no
C421 C422 C423 119.0(9) . . . no
C323 C322 H322 119.00 . . . no
C422 C423 C424 120.9(10) . . . no
C324 C323 H323 120.00 . . . no
C322 C323 H323 121.00 . . . no
C323 C324 H324 120.00 . . . no
C423 C424 C425 120.3(11) . . . no
C325 C324 H324 120.00 . . . no
C424 C425 C426 119.8(11) . . . no
C326 C325 H325 120.00 . . . no
C324 C325 H325 120.00 . . . no
C421 C426 C425 121.1(9) . . . no
C321 C326 H326 120.00 . . . no
C325 C326 H326 120.00 . . . no
C411 C412 H412 121.00 . . . no
C413 C412 H412 120.00 . . . no
C412 C413 H413 119.00 . . . no
C414 C413 H413 119.00 . . . no
C413 C414 H414 120.00 . . . no
C415 C414 H414 120.00 . . . no
C414 C415 H415 120.00 . . . no
C416 C415 H415 120.00 . . . no
C411 C416 H416 120.00 . . . no
C415 C416 H416 120.00 . . . no
C421 C422 H422 121.00 . . . no
C423 C422 H422 120.00 . . . no
C422 C423 H423 120.00 . . . no
C424 C423 H423 119.00 . . . no
C423 C424 H424 120.00 . . . no
C425 C424 H424 119.00 . . . no
C424 C425 H425 120.00 . . . no
C426 C425 H425 120.00 . . . no
C421 C426 H426 119.00 . . . no
C425 C426 H426 120.00 . . . no

loop_
_geom_bond_atom_site_label_1
_geom_bond_atom_site_label_2
_geom_bond_distance
_geom_bond_site_symmetry_1
_geom_bond_site_symmetry_2
_geom_bond_publ_flag
Au1 P1 2.390(3) . . yes
Au1 P2 2.404(3) . . yes
Au1 P3 2.380(2) . . yes
Au1 P4 2.426(2) . . yes
P1 C11 1.809(10) . . yes
P1 C111 1.815(11) . . yes
P1 C121 1.825(10) . . yes
P2 C21 1.810(10) . . yes
P2 C211 1.823(9) . . yes
P2 C221 1.810(8) . . yes
P3 C31 1.820(8) . . yes
P3 C311 1.823(10) . . yes
P3 C321 1.794(8) . . yes
P4 C41 1.807(8) . . yes
P4 C411 1.823(10) . . yes
P4 C421 1.799(9) . . yes
C11 C21 1.312(13) . . no
C31 C41 1.316(11) . . no
C111 C112 1.341(15) . . no
C111 C116 1.379(17) . . no
C11 H11 0.9500 . . no
C112 C113 1.402(18) . . no
C113 C114 1.35(2) . . no
C114 C115 1.36(3) . . no
C115 C116 1.39(2) . . no
C121 C122 1.366(14) . . no
C21 H21 0.9500 . . no
C121 C126 1.368(16) . . no
C122 C123 1.396(15) . . no
C123 C124 1.33(2) . . no
C124 C125 1.35(2) . . no
C125 C126 1.40(2) . . no
C31 H31 0.9500 . . no
C41 H41 0.9500 . . no
C211 C212 1.370(14) . . no
C211 C216 1.381(13) . . no
C112 H112 0.9500 . . no
C212 C213 1.397(14) . . no
C113 H113 0.9500 . . no
C213 C214 1.364(15) . . no
C214 C215 1.359(17) . . no
C114 H114 0.9500 . . no
C115 H115 0.9500 . . no
C215 C216 1.393(15) . . no
C116 H116 0.9600 . . no
C221 C222 1.391(13) . . no
C221 C226 1.384(12) . . no
C222 C223 1.385(15) . . no
C122 H122 0.9500 . . no
C123 H123 0.9500 . . no
C223 C224 1.363(16) . . no
C124 H124 0.9600 . . no
C224 C225 1.358(19) . . no
C225 C226 1.400(16) . . no
C125 H125 0.9500 . . no
C126 H126 0.9500 . . no
C311 C316 1.342(16) . . no
C311 C312 1.327(16) . . no
C312 C313 1.418(19) . . no
C212 H212 0.9500 . . no
C213 H213 0.9500 . . no
C313 C314 1.32(3) . . no
C314 C315 1.31(3) . . no
C214 H214 0.9500 . . no
C215 H215 0.9500 . . no
C315 C316 1.385(19) . . no
C216 H216 0.9500 . . no
C321 C322 1.389(13) . . no
C321 C326 1.377(12) . . no
C222 H222 0.9500 . . no
C322 C323 1.359(14) . . no
C223 H223 0.9500 . . no
C323 C324 1.363(16) . . no
C324 C325 1.353(18) . . no
C224 H224 0.9500 . . no
C225 H225 0.9500 . . no
C325 C326 1.388(14) . . no
C226 H226 0.9500 . . no
C411 C412 1.410(12) . . no
C411 C416 1.383(13) . . no
C412 C413 1.389(15) . . no
C312 H312 0.9500 . . no
C313 H313 0.9500 . . no
C413 C414 1.360(15) . . no
C314 H314 0.9500 . . no
C414 C415 1.348(15) . . no
C315 H315 0.9500 . . no
C415 C416 1.403(13) . . no
C316 H316 0.9600 . . no
C421 C426 1.376(14) . . no
C421 C422 1.382(13) . . no
C422 C423 1.409(14) . . no
C322 H322 0.9600 . . no
C323 H323 0.9500 . . no
C423 C424 1.334(19) . . no
C424 C425 1.372(18) . . no
C324 H324 0.9500 . . no
C425 C426 1.375(15) . . no
C325 H325 0.9500 . . no
C326 H326 0.9500 . . no
C412 H412 0.9500 . . no
C413 H413 0.9500 . . no
C414 H414 0.9500 . . no
C415 H415 0.9600 . . no
C416 H416 0.9500 . . no
C422 H422 0.9600 . . no
C423 H423 0.9600 . . no
C424 H424 0.9500 . . no
C425 H425 0.9600 . . no
C426 H426 0.9500 . . no

loop_
_geom_contact_atom_site_label_1
_geom_contact_atom_site_label_2
_geom_contact_distance
_geom_contact_site_symmetry_1
_geom_contact_site_symmetry_2
_geom_contact_publ_flag
Au1 H112 3.3900 . . no
Au1 H212 3.2700 . . no
Au1 H222 3.5400 . . no
Au1 H312 3.3200 . . no
Au1 H322 3.7000 . . no
Au1 H412 3.4200 . . no
I1 C21 3.873(9) . . no
I1 H11 3.3000 . . no
I1 H21 3.1900 . . no
I1 H323 3.1400 . 1_554 no
I1 H31 3.1000 . 2_645 no
I1 H326 3.2700 . 2_645 no
I1 H424 3.2100 . 2_644 no
I1 H314 3.0800 . 4_564 no
P1 P2 3.258(4) . . no
P1 C21 2.752(9) . . no
P2 P1 3.258(4) . . no
P2 C11 2.742(10) . . no
P3 P4 3.249(3) . . no
P3 C41 2.754(8) . . no
P4 C31 2.744(8) . . no
P4 P3 3.249(3) . . no
P2 H312 3.1100 . . no
C21 I1 3.873(9) . . no
C11 H126 2.4700 . . no
C11 H116 3.0300 . . no
C114 C213 3.59(2) . 2_645 no
C21 H216 3.0200 . . no
C21 H222 2.8700 . . no
C122 C411 3.477(13) . . no
C122 C412 3.482(14) . . no
C31 H326 2.6500 . . no
C41 H426 2.7200 . . no
C111 H122 3.0900 . . no
C213 C114 3.59(2) . 2_655 no
C113 H225 3.0400 . 4_565 no
C113 H425 3.0800 . 2_645 no
C214 C325 3.595(15) . 1_554 no
C216 C226 3.374(14) . . no
C116 H11 3.0100 . . no
C221 C312 3.498(16) . . no
C121 H116 3.0300 . . no
C122 H215 2.9300 . 4_565 no
C123 H215 2.8700 . 4_565 no
C226 C216 3.374(14) . . no
C126 H11 3.0100 . . no
C226 C312 3.519(16) . . no
C211 H226 2.7700 . . no
C312 C221 3.498(16) . . no
C312 C226 3.519(16) . . no
C213 H114 3.0200 . 2_655 no
C214 H316 3.0600 . 1_554 no
C216 H21 3.0300 . . no
C216 H226 2.8400 . . no
C316 C322 3.584(18) . . no
C221 H312 2.9400 . . no
C322 C316 3.584(18) . . no
C223 H125 2.8800 . 4_465 no
C223 H413 3.0300 . 4_464 no
C224 H413 2.8700 . 4_464 no
C224 H125 2.7500 . 4_465 no
C225 H413 2.8700 . 4_464 no
C325 C214 3.595(15) . 1_556 no
C226 H413 3.0500 . 4_464 no
C226 H312 3.0400 . . no
C411 C122 3.477(13) . . no
C412 C122 3.482(14) . . no
C313 H115 3.0800 . 2_655 no
C416 C422 3.228(13) . . no
C321 H316 2.5600 . . no
C422 C416 3.228(13) . . no
C322 H112 2.8300 . . no
C325 H224 2.9000 . 4_565 no
C326 H316 2.8800 . . no
C326 H31 3.0500 . . no
C412 H122 2.8100 . . no
C413 H122 3.0900 . . no
C416 H422 3.0600 . . no
C421 H416 2.6300 . . no
C421 H212 2.8500 . . no
C422 H416 2.6600 . . no
C424 H124 3.0400 . 3_775 no
C425 H213 3.0100 . . no
C426 H41 3.0000 . . no
C426 H212 2.9000 . . no
H11 C116 3.0100 . . no
H11 C126 3.0100 . . no
H11 H116 2.5400 . . no
H11 H126 2.4500 . . no
H11 I1 3.3000 . . no
H21 C216 3.0300 . . no
H21 H216 2.5400 . . no
H21 I1 3.1900 . . no
H31 H326 2.4100 . . no
H31 I1 3.1000 . 2_655 no
H31 C326 3.0500 . . no
H41 H426 2.4300 . . no
H41 C426 3.0000 . . no
H112 C322 2.8300 . . no
H112 H322 2.5400 . . no
H112 Au1 3.3900 . . no
H114 C213 3.0200 . 2_645 no
H115 C313 3.0800 . 2_645 no
H116 C121 3.0300 . . no
H116 H11 2.5400 . . no
H116 C11 3.0300 . . no
H122 C111 3.0900 . . no
H122 C413 3.0900 . . no
H122 C412 2.8100 . . no
H124 C424 3.0400 . 3_775 no
H125 C223 2.8800 . 4_564 no
H125 C224 2.7500 . 4_564 no
H126 C11 2.4700 . . no
H126 H11 2.4500 . . no
H212 Au1 3.2700 . . no
H212 C421 2.8500 . . no
H212 C426 2.9000 . . no
H213 C425 3.0100 . . no
H214 H316 2.4100 . 1_554 no
H215 C123 2.8700 . 4_464 no
H215 C122 2.9300 . 4_464 no
H216 C21 3.0200 . . no
H216 H21 2.5400 . . no
H222 Au1 3.5400 . . no
H222 C21 2.8700 . . no
H224 C325 2.9000 . 4_464 no
H225 C113 3.0400 . 4_464 no
H226 C211 2.7700 . . no
H226 C216 2.8400 . . no
H312 C226 3.0400 . . no
H312 Au1 3.3200 . . no
H312 P2 3.1100 . . no
H312 C221 2.9400 . . no
H314 I1 3.0800 . 4_465 no
H316 C321 2.5600 . . no
H316 C326 2.8800 . . no
H316 H214 2.4100 . 1_556 no
H316 C214 3.0600 . 1_556 no
H322 H112 2.5400 . . no
H322 Au1 3.7000 . . no
H323 I1 3.1400 . 1_556 no
H326 C31 2.6500 . . no
H326 H31 2.4100 . . no
H326 I1 3.2700 . 2_655 no
H412 Au1 3.4200 . . no
H413 C223 3.0300 . 4_565 no
H413 C224 2.8700 . 4_565 no
H413 C225 2.8700 . 4_565 no
H413 C226 3.0500 . 4_565 no
H416 C422 2.6600 . . no
H416 C421 2.6300 . . no
H422 C416 3.0600 . . no
H424 I1 3.2100 . 2_654 no
H425 C113 3.0800 . 2_655 no
H426 C41 2.7200 . . no
H426 H41 2.4300 . . no

loop_
_geom_torsion_atom_site_label_1
_geom_torsion_atom_site_label_2
_geom_torsion_atom_site_label_3
_geom_torsion_atom_site_label_4
_geom_torsion
_geom_torsion_site_symmetry_1
_geom_torsion_site_symmetry_2
_geom_torsion_site_symmetry_3
_geom_torsion_site_symmetry_4
_geom_torsion_publ_flag
P2 Au1 P1 C11 -0.7(3) . . . . no
P2 Au1 P1 C111 -120.2(4) . . . . no
P2 Au1 P1 C121 109.5(4) . . . . no
P3 Au1 P1 C11 126.2(3) . . . . no
P3 Au1 P1 C111 6.7(4) . . . . no
P3 Au1 P1 C121 -123.6(4) . . . . no
P4 Au1 P1 C11 -127.8(3) . . . . no
P4 Au1 P1 C111 112.8(4) . . . . no
P4 Au1 P1 C121 -17.5(4) . . . . no
P1 Au1 P2 C21 -0.4(3) . . . . no
P1 Au1 P2 C211 -118.5(3) . . . . no
P1 Au1 P2 C221 107.8(4) . . . . no
P3 Au1 P2 C21 -143.1(3) . . . . no
P3 Au1 P2 C211 98.8(3) . . . . no
P3 Au1 P2 C221 -34.9(4) . . . . no
P4 Au1 P2 C21 112.0(3) . . . . no
P4 Au1 P2 C211 -6.1(3) . . . . no
P4 Au1 P2 C221 -139.8(3) . . . . no
P1 Au1 P3 C31 126.5(3) . . . . no
P1 Au1 P3 C311 -121.4(4) . . . . no
P1 Au1 P3 C321 8.7(3) . . . . no
P2 Au1 P3 C31 -117.4(3) . . . . no
P2 Au1 P3 C311 -5.2(4) . . . . no
P2 Au1 P3 C321 124.8(3) . . . . no
P4 Au1 P3 C31 11.0(3) . . . . no
P4 Au1 P3 C311 123.1(4) . . . . no
P4 Au1 P3 C321 -106.8(3) . . . . no
P1 Au1 P4 C41 -152.8(3) . . . . no
P1 Au1 P4 C411 -42.8(3) . . . . no
P1 Au1 P4 C421 87.9(4) . . . . no
P2 Au1 P4 C41 107.2(3) . . . . no
P2 Au1 P4 C411 -142.8(3) . . . . no
P2 Au1 P4 C421 -12.0(4) . . . . no
P3 Au1 P4 C41 -13.3(3) . . . . no
P3 Au1 P4 C411 96.7(3) . . . . no
P3 Au1 P4 C421 -132.6(4) . . . . no
Au1 P1 C11 C21 2.4(9) . . . . no
C111 P1 C11 C21 135.8(9) . . . . no
C121 P1 C11 C21 -117.4(9) . . . . no
Au1 P1 C111 C112 -6.9(10) . . . . no
Au1 P1 C111 C116 173.0(9) . . . . no
C11 P1 C111 C112 -126.8(9) . . . . no
C11 P1 C111 C116 53.1(11) . . . . no
C121 P1 C111 C112 127.8(9) . . . . no
C121 P1 C111 C116 -52.2(11) . . . . no
Au1 P1 C121 C122 78.2(8) . . . . no
Au1 P1 C121 C126 -98.8(9) . . . . no
C11 P1 C121 C122 -169.6(8) . . . . no
C11 P1 C121 C126 13.5(10) . . . . no
C111 P1 C121 C122 -62.3(9) . . . . no
C111 P1 C121 C126 120.7(10) . . . . no
Au1 P2 C21 C11 2.1(9) . . . . no
C211 P2 C21 C11 132.2(8) . . . . no
C221 P2 C21 C11 -118.0(9) . . . . no
Au1 P2 C211 C212 -7.9(8) . . . . no
Au1 P2 C211 C216 166.2(7) . . . . no
C21 P2 C211 C212 -126.2(7) . . . . no
C21 P2 C211 C216 47.9(9) . . . . no
C221 P2 C211 C212 129.5(7) . . . . no
C221 P2 C211 C216 -56.5(9) . . . . no
Au1 P2 C221 C222 -53.5(8) . . . . no
Au1 P2 C221 C226 125.3(7) . . . . no
C21 P2 C221 C222 57.9(8) . . . . no
C21 P2 C221 C226 -123.3(8) . . . . no
C211 P2 C221 C222 165.8(7) . . . . no
C211 P2 C221 C226 -15.4(9) . . . . no
Au1 P3 C31 C41 -6.1(7) . . . . no
C311 P3 C31 C41 -131.5(7) . . . . no
C321 P3 C31 C41 121.9(7) . . . . no
Au1 P3 C311 C312 -21.1(11) . . . . no
Au1 P3 C311 C316 162.2(10) . . . . no
C31 P3 C311 C312 93.2(10) . . . . no
C31 P3 C311 C316 -83.6(11) . . . . no
C321 P3 C311 C312 -158.6(10) . . . . no
C321 P3 C311 C316 24.7(12) . . . . no
Au1 P3 C321 C322 -57.5(8) . . . . no
Au1 P3 C321 C326 123.1(7) . . . . no
C31 P3 C321 C322 -175.2(7) . . . . no
C31 P3 C321 C326 5.4(8) . . . . no
C311 P3 C321 C322 79.8(8) . . . . no
C311 P3 C321 C326 -99.7(8) . . . . no
Au1 P4 C41 C31 15.0(7) . . . . no
C411 P4 C41 C31 -108.1(7) . . . . no
C421 P4 C41 C31 143.2(7) . . . . no
Au1 P4 C411 C412 -37.0(8) . . . . no
Au1 P4 C411 C416 143.1(7) . . . . no
C41 P4 C411 C412 74.8(7) . . . . no
C41 P4 C411 C416 -105.2(8) . . . . no
C421 P4 C411 C412 -174.6(7) . . . . no
C421 P4 C411 C416 5.5(9) . . . . no
Au1 P4 C421 C422 -72.4(8) . . . . no
Au1 P4 C421 C426 100.8(8) . . . . no
C41 P4 C421 C422 170.0(7) . . . . no
C41 P4 C421 C426 -16.8(9) . . . . no
C411 P4 C421 C422 64.3(8) . . . . no
C411 P4 C421 C426 -122.6(8) . . . . no
P1 C11 C21 P2 -3.2(13) . . . . no
P3 C31 C41 P4 -6.5(10) . . . . no
P2 C211 C212 C213 177.2(8) . . . . no
C216 C211 C212 C213 2.9(14) . . . . no
P2 C211 C216 C215 -178.1(8) . . . . no
C212 C211 C216 C215 -4.2(15) . . . . no
C211 C212 C213 C214 -1.5(16) . . . . no
C212 C213 C214 C215 1.4(17) . . . . no
C213 C214 C215 C216 -2.8(17) . . . . no
C214 C215 C216 C211 4.2(17) . . . . no
P2 C221 C222 C223 177.8(8) . . . . no
C226 C221 C222 C223 -1.1(14) . . . . no
P2 C221 C226 C225 -177.9(9) . . . . no
C222 C221 C226 C225 0.9(14) . . . . no
C221 C222 C223 C224 1.3(16) . . . . no
C222 C223 C224 C225 -1.2(18) . . . . no
C223 C224 C225 C226 1(2) . . . . no
C224 C225 C226 C221 -0.9(18) . . . . no
P4 C411 C412 C413 179.1(8) . . . . no
C416 C411 C412 C413 -1.0(13) . . . . no
P4 C411 C416 C415 -177.9(8) . . . . no
C412 C411 C416 C415 2.1(14) . . . . no
C411 C412 C413 C414 -0.8(16) . . . . no
C412 C413 C414 C415 1.4(17) . . . . no
C413 C414 C415 C416 -0.2(17) . . . . no
C414 C415 C416 C411 -1.6(16) . . . . no
P4 C421 C422 C423 177.9(8) . . . . no
C426 C421 C422 C423 4.3(14) . . . . no
P4 C421 C426 C425 -175.7(8) . . . . no
C422 C421 C426 C425 -2.6(15) . . . . no
C421 C422 C423 C424 -5.1(17) . . . . no
C422 C423 C424 C425 4(2) . . . . no
C423 C424 C425 C426 -2.0(19) . . . . no
C424 C425 C426 C421 1.4(17) . . . . no
